data_1557694
loop_
_publ_author_name
'Stadler, Sonja M.'
'G\"ottker-Schnetmann, Inigo'
'Fuchs, Amelie S.'
'Fischer, Stephan R. R.'
'Mecking, Stefan'

_publ_section_title
;
 Catalytic Chain Transfer Polymerization to Functional Reactive End Groups
 for Controlled Free Radical Growth
;
_journal_name_full Macromolecules
_journal_paper_doi 10.1021/acs.macromol.0c00241
_journal_year 2020
_chemical_formula_moiety 'C31 H46 N3 Pd, C32 H12 B F24'
_chemical_formula_sum 'C63 H58 B F24 N3 Pd'
_chemical_formula_weight 1430.33
_space_group_crystal_system triclinic
_space_group_IT_number 2
_space_group_name_Hall '-P 1'
_space_group_name_H-M_alt 'P -1'
_atom_sites_solution_hydrogens geom
_atom_sites_solution_primary dual
_audit_creation_date 2019-11-29
_audit_creation_method
;
Olex2 1.2
(compiled 2018.05.29 svn.r3508 for OlexSys, GUI svn.r5506)
;
_cell_angle_alpha 93.278(3)
_cell_angle_beta 98.104(3)
_cell_angle_gamma 98.439(3)
_cell_formula_units_Z 2
_cell_length_a 12.7207(5)
_cell_length_b 15.1193(7)
_cell_length_c 16.6268(6)
_cell_measurement_reflns_used 20349
_cell_measurement_temperature 100
_cell_measurement_theta_max 27.21
_cell_measurement_theta_min 1.77
_cell_volume 3121.7(2)
_computing_cell_refinement
;
X-Area Recipe 1.33.0.0 (STOE, 2015)
;
_computing_data_collection
;
X-Area WinXpose 2.0.22.0 (STOE, 2016)
;
_computing_data_reduction
;
X-Area Integrate 1.74.2.0 (STOE, 2018)
X-Area LANA 1.75.3.0 (STOE, 2018)
;
_computing_molecular_graphics 'Olex2 (Dolomanov et al., 2009)'
_computing_publication_material 'Olex2 (Dolomanov et al., 2009)'
_computing_structure_refinement 'ShelXL (Sheldrick, 2015)'
_computing_structure_solution 'ShelXT (Sheldrick, 2015)'
_diffrn_ambient_temperature 100.15
_diffrn_detector_area_resol_mean 6.67
_diffrn_detector_type 'STOE Imaging Plate'
_diffrn_measured_fraction_theta_full 0.999
_diffrn_measured_fraction_theta_max 0.988
_diffrn_measurement_details
;
 246 frames, detector distance = 120 mm
;
_diffrn_measurement_device '2-circle diffractometer'
_diffrn_measurement_device_type 'STOE IPDS 2T'
_diffrn_measurement_method 'rotation method, \w scans'
_diffrn_radiation_type MoK\a
_diffrn_radiation_wavelength 0.71073
_diffrn_reflns_av_R_equivalents 0.0216
_diffrn_reflns_av_unetI/netI 0.0286
_diffrn_reflns_Laue_measured_fraction_full 0.999
_diffrn_reflns_Laue_measured_fraction_max 0.988
_diffrn_reflns_limit_h_max 14
_diffrn_reflns_limit_h_min -16
_diffrn_reflns_limit_k_max 19
_diffrn_reflns_limit_k_min -19
_diffrn_reflns_limit_l_max 21
_diffrn_reflns_limit_l_min -21
_diffrn_reflns_number 27373
_diffrn_reflns_point_group_measured_fraction_full 0.999
_diffrn_reflns_point_group_measured_fraction_max 0.988
_diffrn_reflns_theta_full 25.242
_diffrn_reflns_theta_max 26.825
_diffrn_reflns_theta_min 1.899
_diffrn_source 'Sealed Mo X-ray tube, 12 x 0.4 mm long-fine focus'
_exptl_absorpt_coefficient_mu 0.411
_exptl_absorpt_correction_T_max 0.9398
_exptl_absorpt_correction_T_min 0.7210
_exptl_absorpt_correction_type multi-scan
_exptl_absorpt_process_details
;
STOE LANA, absorption correction by scaling of reflection intensities.
J. Koziskova, F. Hahn, J. Richter, J. Kozisek, "Comparison of different
absorption corrections on the model structure of tetrakis(\m~2~-acetato)-
diaqua-di-copper(II)", Acta Chimica Slovaca, vol. 9, no. 2, 2016, pp. 136 - 140.
Afterwards a spherical absorption correction was performed within STOE LANA.
;
_exptl_crystal_colour yellow
_exptl_crystal_density_diffrn 1.522
_exptl_crystal_density_method 'not measured'
_exptl_crystal_description fragment
_exptl_crystal_F_000 1448
_exptl_crystal_size_max 0.5
_exptl_crystal_size_mid 0.35
_exptl_crystal_size_min 0.05
_refine_diff_density_max 0.837
_refine_diff_density_min -0.697
_refine_diff_density_rms 0.070
_refine_ls_extinction_method none
_refine_ls_goodness_of_fit_ref 1.021
_refine_ls_hydrogen_treatment constr
_refine_ls_matrix_type full
_refine_ls_number_parameters 862
_refine_ls_number_reflns 13210
_refine_ls_number_restraints 0
_refine_ls_restrained_S_all 1.021
_refine_ls_R_factor_all 0.0508
_refine_ls_R_factor_gt 0.0393
_refine_ls_shift/su_max 0.002
_refine_ls_shift/su_mean 0.000
_refine_ls_structure_factor_coef Fsqd
_refine_ls_weighting_details 'w=1/[\s^2^(Fo^2^)+(0.0381P)^2^+4.8170P] where P=(Fo^2^+2Fc^2^)/3'
_refine_ls_weighting_scheme calc
_refine_ls_wR_factor_gt 0.0891
_refine_ls_wR_factor_ref 0.0946
_reflns_Friedel_coverage 0.000
_reflns_number_gt 11223
_reflns_number_total 13210
_reflns_threshold_expression 'I > 2\s(I)'
_cod_data_source_file ma0c00241_si_003.cif
_cod_data_source_block ssp196
_cod_database_code 1557694
_shelx_shelxl_version_number 2018/3
_shelx_space_group_comment
;
The symmetry employed for this shelxl refinement is uniquely defined
by the following loop, which should always be used as a source of
symmetry information in preference to the above space-group names.
They are only intended as comments.
;
_olex2_refinement_description
;
1. Fixed Uiso
 At 1.2 times of:
  All C(H) groups, {H1A,H1B,H1C} of C1, {H11A,H11B,H11C} of C11, {H27A,H27B,
  H27C} of C27, {H26A,H26B,H26C} of C26, {H29A,H29B,H29C} of C29, {H14A,H14B,
  H14C} of C14, {H13A,H13B,H13C} of C13, {H17A,H17B,H17C} of C17, {H24A,H24B,
  H24C} of C24
 At 1.5 times of:
  {H64A,H64B,H64C} of C64, {H66A,H66B,H66C} of C66, {H31A,H31B,H31C} of C31,
  {H8A,H8B,H8C} of C8, {H10A,H10B,H10C} of C10
2. Shared sites
{C9, C65}
3. Uiso/Uaniso restraints and constraints
Uanis(C9) = Uanis(C65)
4. Others
 Sof(C64)=Sof(H64A)=Sof(H64B)=Sof(H64C)=Sof(C65)=Sof(H65)=Sof(C66)=Sof(H66A)=
 Sof(H66B)=Sof(H66C)=1-FVAR(1)
 Sof(C8)=Sof(H8A)=Sof(H8B)=Sof(H8C)=Sof(C9)=Sof(H9)=Sof(C10)=Sof(H10A)=
 Sof(H10B)=Sof(H10C)=FVAR(1)
5.a Ternary CH refined with riding coordinates:
 C9(H9), C12(H12), C25(H25), C28(H28), C65(H65)
5.b Aromatic/amide H refined with riding coordinates:
 C4(H4), C5(H5), C6(H6), C20(H20), C21(H21), C22(H22), C33(H33), C35(H35),
 C37(H37), C41(H41), C43(H43), C45(H45), C49(H49), C51(H51), C53(H53), C57(H57),
  C59(H59), C61(H61)
5.c Idealised Me refined as rotating group:
 C1(H1A,H1B,H1C), C8(H8A,H8B,H8C), C10(H10A,H10B,H10C), C11(H11A,H11B,H11C),
 C13(H13A,H13B,H13C), C14(H14A,H14B,H14C), C17(H17A,H17B,H17C), C24(H24A,H24B,
 H24C), C26(H26A,H26B,H26C), C27(H27A,H27B,H27C), C29(H29A,H29B,H29C), C31(H31A,
 H31B,H31C), C64(H64A,H64B,H64C), C66(H66A,H66B,H66C)
;
_olex2_submission_special_instructions 'No special instructions were received'

loop_
_space_group_symop_operation_xyz
'x, y, z'
'-x, -y, -z'

loop_
_atom_site_label
_atom_site_type_symbol
_atom_site_fract_x
_atom_site_fract_y
_atom_site_fract_z
_atom_site_U_iso_or_equiv
_atom_site_adp_type
_atom_site_occupancy
_atom_site_site_symmetry_order
_atom_site_calc_flag
_atom_site_refinement_flags_posn
_atom_site_refinement_flags_adp
_atom_site_refinement_flags_occupancy
_atom_site_disorder_assembly
_atom_site_disorder_group
C1 C 0.2003(2) 0.94490(16) 0.38002(16) 0.0254(5) Uani 1 1 d . . . . .
H1A H 0.277487 0.965570 0.396461 0.030 Uiso 1 1 calc GR . . . .
H1B H 0.164844 0.940629 0.428592 0.030 Uiso 1 1 calc GR . . . .
H1C H 0.169597 0.987597 0.345053 0.030 Uiso 1 1 calc GR . . . .
C2 C 0.1878(2) 0.62109(15) 0.26732(15) 0.0202(5) Uani 1 1 d . . . . .
C3 C 0.1337(3) 0.56300(18) 0.3164(2) 0.0382(7) Uani 1 1 d . . . . .
C4 C 0.1873(3) 0.49653(18) 0.34942(18) 0.0414(8) Uani 1 1 d . . . . .
H4 H 0.153348 0.456994 0.383779 0.050 Uiso 1 1 calc R . . . .
C5 C 0.2877(3) 0.48696(18) 0.3335(2) 0.0409(8) Uani 1 1 d . . . . .
H5 H 0.323495 0.441859 0.357487 0.049 Uiso 1 1 calc R . . . .
C6 C 0.3368(2) 0.54253(19) 0.2827(2) 0.0430(8) Uani 1 1 d . . . . .
H6 H 0.405495 0.533805 0.270491 0.052 Uiso 1 1 calc R . . . .
C7 C 0.2885(2) 0.61137(17) 0.24880(18) 0.0280(6) Uani 1 1 d . . . . .
C8 C -0.0072(5) 0.6194(4) 0.3907(4) 0.0360(15) Uani 0.520(6) 1 d . . P A 1
H8A H 0.008000 0.591178 0.441825 0.054 Uiso 0.520(6) 1 calc GR . P A 1
H8B H -0.084395 0.621800 0.378825 0.054 Uiso 0.520(6) 1 calc GR . P A 1
H8C H 0.033085 0.680355 0.395964 0.054 Uiso 0.520(6) 1 calc GR . P A 1
C9 C 0.0217(6) 0.5721(3) 0.3311(5) 0.113(3) Uani 0.520(6) 1 d . . P A 1
H9 H -0.001026 0.607034 0.284159 0.136 Uiso 0.520(6) 1 calc R . P A 1
C10 C -0.0658(4) 0.4732(4) 0.3050(4) 0.0378(16) Uani 0.520(6) 1 d . . P A 1
H10A H -0.056025 0.432522 0.348292 0.057 Uiso 0.520(6) 1 calc GR . P A 1
H10B H -0.051223 0.445198 0.253910 0.057 Uiso 0.520(6) 1 calc GR . P A 1
H10C H -0.139870 0.485587 0.297830 0.057 Uiso 0.520(6) 1 calc GR . P A 1
C11 C 0.4540(3) 0.7198(2) 0.2364(2) 0.0492(9) Uani 1 1 d . . . . .
H11A H 0.487766 0.759380 0.199407 0.059 Uiso 1 1 calc GR . . . .
H11B H 0.500666 0.675844 0.252893 0.059 Uiso 1 1 calc GR . . . .
H11C H 0.443278 0.755599 0.284707 0.059 Uiso 1 1 calc GR . . . .
C12 C 0.3457(2) 0.67107(19) 0.1929(2) 0.0391(8) Uani 1 1 d . . . . .
H12 H 0.299933 0.717358 0.176589 0.047 Uiso 1 1 calc R . . . .
C13 C 0.3589(3) 0.6171(2) 0.1157(2) 0.0455(8) Uani 1 1 d . . . . .
H13A H 0.287851 0.590410 0.086530 0.055 Uiso 1 1 calc GR . . . .
H13B H 0.400850 0.569383 0.130217 0.055 Uiso 1 1 calc GR . . . .
H13C H 0.396282 0.656721 0.080607 0.055 Uiso 1 1 calc GR . . . .
C14 C 0.0444(2) 0.62572(16) 0.11291(15) 0.0234(5) Uani 1 1 d . . . . .
H14A H 0.060173 0.647003 0.060664 0.028 Uiso 1 1 calc GR . . . .
H14B H -0.032806 0.604208 0.108842 0.028 Uiso 1 1 calc GR . . . .
H14C H 0.084525 0.576617 0.126500 0.028 Uiso 1 1 calc GR . . . .
C15 C 0.07704(18) 0.70104(15) 0.17813(14) 0.0175(5) Uani 1 1 d . . . . .
C16 C 0.02958(18) 0.78601(15) 0.17024(14) 0.0172(4) Uani 1 1 d . . . . .
C17 C -0.05558(19) 0.79037(16) 0.09956(15) 0.0210(5) Uani 1 1 d . . . . .
H17A H -0.113529 0.739531 0.097871 0.025 Uiso 1 1 calc GR . . . .
H17B H -0.024597 0.787823 0.048901 0.025 Uiso 1 1 calc GR . . . .
H17C H -0.084484 0.846604 0.105504 0.025 Uiso 1 1 calc GR . . . .
C18 C 0.01273(18) 0.92872(15) 0.22859(14) 0.0170(4) Uani 1 1 d . . . . .
C19 C 0.04103(18) 0.99783(15) 0.17890(14) 0.0187(5) Uani 1 1 d . . . . .
C20 C -0.0136(2) 1.07109(16) 0.18170(16) 0.0240(5) Uani 1 1 d . . . . .
H20 H 0.003435 1.119283 0.149155 0.029 Uiso 1 1 calc R . . . .
C21 C -0.0921(2) 1.07504(18) 0.23090(17) 0.0291(6) Uani 1 1 d . . . . .
H21 H -0.129860 1.124788 0.230437 0.035 Uiso 1 1 calc R . . . .
C22 C -0.1159(2) 1.00731(18) 0.28060(17) 0.0274(6) Uani 1 1 d . . . . .
H22 H -0.169365 1.011357 0.314554 0.033 Uiso 1 1 calc R . . . .
C23 C -0.06262(19) 0.93289(16) 0.28187(15) 0.0215(5) Uani 1 1 d . . . . .
C24 C 0.2396(2) 1.00267(18) 0.17336(16) 0.0255(5) Uani 1 1 d . . . . .
H24A H 0.292552 1.001130 0.136018 0.031 Uiso 1 1 calc GR . . . .
H24B H 0.243105 0.953096 0.208633 0.031 Uiso 1 1 calc GR . . . .
H24C H 0.255363 1.059811 0.206910 0.031 Uiso 1 1 calc GR . . . .
C25 C 0.12657(19) 0.99321(16) 0.12406(15) 0.0198(5) Uani 1 1 d . . . . .
H25 H 0.111025 0.932548 0.093755 0.024 Uiso 1 1 calc R . . . .
C26 C 0.1260(2) 1.06265(18) 0.06078(17) 0.0286(6) Uani 1 1 d . . . . .
H26A H 0.155340 1.122277 0.087719 0.034 Uiso 1 1 calc GR . . . .
H26B H 0.052101 1.062519 0.034294 0.034 Uiso 1 1 calc GR . . . .
H26C H 0.170216 1.047698 0.019764 0.034 Uiso 1 1 calc GR . . . .
C27 C -0.1815(3) 0.7889(2) 0.29678(19) 0.0431(8) Uani 1 1 d . . . . .
H27A H -0.196144 0.742122 0.333929 0.052 Uiso 1 1 calc GR . . . .
H27B H -0.163135 0.762070 0.246587 0.052 Uiso 1 1 calc GR . . . .
H27C H -0.245561 0.817437 0.283665 0.052 Uiso 1 1 calc GR . . . .
C28 C -0.0878(2) 0.85915(17) 0.33749(16) 0.0244(5) Uani 1 1 d . . . . .
H28 H -0.023200 0.828512 0.347296 0.029 Uiso 1 1 calc R . . . .
C29 C -0.1095(2) 0.8944(2) 0.42040(17) 0.0318(6) Uani 1 1 d . . . . .
H29A H -0.112195 0.845856 0.456972 0.038 Uiso 1 1 calc GR . . . .
H29B H -0.178388 0.916937 0.413873 0.038 Uiso 1 1 calc GR . . . .
H29C H -0.051789 0.943235 0.443604 0.038 Uiso 1 1 calc GR . . . .
C30 C 0.3601(2) 0.7665(2) 0.44033(16) 0.0304(6) Uani 1 1 d . . . . .
C31 C 0.4471(3) 0.7361(3) 0.4932(2) 0.0558(10) Uani 1 1 d . . . . .
H31A H 0.440995 0.670734 0.484688 0.084 Uiso 1 1 calc GR . . . .
H31B H 0.442218 0.752725 0.550274 0.084 Uiso 1 1 calc GR . . . .
H31C H 0.516416 0.764314 0.480265 0.084 Uiso 1 1 calc GR . . . .
C32 C 0.42221(19) 0.79135(16) 0.72775(15) 0.0202(5) Uani 1 1 d . . . . .
C33 C 0.46429(19) 0.88065(16) 0.71608(15) 0.0212(5) Uani 1 1 d . . . . .
H33 H 0.532045 0.906686 0.745995 0.025 Uiso 1 1 calc R . . . .
C34 C 0.4104(2) 0.93158(17) 0.66265(15) 0.0225(5) Uani 1 1 d . . . . .
C35 C 0.3101(2) 0.89703(18) 0.61867(16) 0.0248(5) Uani 1 1 d . . . . .
H35 H 0.273919 0.931290 0.580800 0.030 Uiso 1 1 calc R . . . .
C36 C 0.26478(19) 0.81129(18) 0.63177(15) 0.0246(5) Uani 1 1 d . . . . .
C37 C 0.31968(19) 0.75943(17) 0.68480(15) 0.0233(5) Uani 1 1 d . . . . .
H37 H 0.286367 0.700533 0.691978 0.028 Uiso 1 1 calc R . . . .
C38 C 0.4598(2) 1.02530(18) 0.65038(17) 0.0293(6) Uani 1 1 d . . . . .
C39 C 0.1559(2) 0.7703(2) 0.58793(18) 0.0362(7) Uani 1 1 d . . . . .
C40 C 0.43550(18) 0.62716(16) 0.77969(15) 0.0199(5) Uani 1 1 d . . . . .
C41 C 0.42123(19) 0.58243(17) 0.70194(15) 0.0217(5) Uani 1 1 d . . . . .
H41 H 0.442289 0.614891 0.658058 0.026 Uiso 1 1 calc R . . . .
C42 C 0.37741(19) 0.49236(17) 0.68662(16) 0.0230(5) Uani 1 1 d . . . . .
C43 C 0.34724(19) 0.44222(17) 0.74926(16) 0.0234(5) Uani 1 1 d . . . . .
H43 H 0.316386 0.380758 0.739033 0.028 Uiso 1 1 calc R . . . .
C44 C 0.36339(19) 0.48435(17) 0.82702(16) 0.0235(5) Uani 1 1 d . . . . .
C45 C 0.40687(19) 0.57486(17) 0.84228(15) 0.0227(5) Uani 1 1 d . . . . .
H45 H 0.417312 0.601691 0.896465 0.027 Uiso 1 1 calc R . . . .
C46 C 0.3596(2) 0.45001(18) 0.60110(17) 0.0280(6) Uani 1 1 d . . . . .
C47 C 0.3294(2) 0.43238(19) 0.89576(17) 0.0309(6) Uani 1 1 d . . . . .
C48 C 0.47364(19) 0.77691(15) 0.88256(15) 0.0194(5) Uani 1 1 d . . . . .
C49 C 0.36891(19) 0.77041(16) 0.90150(15) 0.0209(5) Uani 1 1 d . . . . .
H49 H 0.310889 0.740784 0.862391 0.025 Uiso 1 1 calc R . . . .
C50 C 0.34678(19) 0.80530(16) 0.97459(15) 0.0214(5) Uani 1 1 d . . . . .
C51 C 0.4284(2) 0.85039(16) 1.03335(15) 0.0228(5) Uani 1 1 d . . . . .
H51 H 0.413321 0.874762 1.083658 0.027 Uiso 1 1 calc R . . . .
C52 C 0.53241(19) 0.85854(16) 1.01594(15) 0.0212(5) Uani 1 1 d . . . . .
C53 C 0.55475(19) 0.82284(16) 0.94227(15) 0.0216(5) Uani 1 1 d . . . . .
H53 H 0.627129 0.829897 0.932320 0.026 Uiso 1 1 calc R . . . .
C54 C 0.2324(2) 0.79407(18) 0.98901(16) 0.0258(5) Uani 1 1 d . . . . .
C55 C 0.6235(2) 0.90721(18) 1.07749(16) 0.0271(6) Uani 1 1 d . . . . .
C56 C 0.61262(18) 0.73611(15) 0.77788(14) 0.0183(5) Uani 1 1 d . . . . .
C57 C 0.68512(19) 0.69965(15) 0.83281(14) 0.0190(5) Uani 1 1 d . . . . .
H57 H 0.662558 0.678283 0.881230 0.023 Uiso 1 1 calc R . . . .
C58 C 0.78886(19) 0.69373(15) 0.81878(15) 0.0201(5) Uani 1 1 d . . . . .
C59 C 0.82503(19) 0.72322(16) 0.74838(15) 0.0201(5) Uani 1 1 d . . . . .
H59 H 0.896485 0.720045 0.739254 0.024 Uiso 1 1 calc R . . . .
C60 C 0.75407(19) 0.75733(15) 0.69199(14) 0.0189(5) Uani 1 1 d . . . . .
C61 C 0.65049(19) 0.76382(15) 0.70684(14) 0.0190(5) Uani 1 1 d . . . . .
H61 H 0.603622 0.787976 0.667277 0.023 Uiso 1 1 calc R . . . .
C62 C 0.8645(2) 0.65419(17) 0.87827(16) 0.0253(5) Uani 1 1 d . . . . .
C63 C 0.7900(2) 0.78412(17) 0.61367(15) 0.0232(5) Uani 1 1 d . . . . .
C64 C 0.0277(5) 0.5389(4) 0.4342(4) 0.0348(16) Uani 0.480(6) 1 d . . P A 2
H64A H -0.033712 0.555852 0.457648 0.052 Uiso 0.480(6) 1 calc GR . P A 2
H64B H 0.094701 0.569105 0.467124 0.052 Uiso 0.480(6) 1 calc GR . P A 2
H64C H 0.025279 0.473801 0.433738 0.052 Uiso 0.480(6) 1 calc GR . P A 2
C65 C 0.0217(6) 0.5721(3) 0.3311(5) 0.113(3) Uani 0.480(6) 1 d . . P A 2
H65 H 0.018441 0.637864 0.334603 0.136 Uiso 0.480(6) 1 calc R . P A 2
C66 C -0.0513(7) 0.5405(7) 0.2934(5) 0.049(2) Uani 0.480(6) 1 d . . P A 2
H66A H -0.057314 0.566436 0.240566 0.073 Uiso 0.480(6) 1 calc GR . P A 2
H66B H -0.112986 0.550379 0.320134 0.073 Uiso 0.480(6) 1 calc GR . P A 2
H66C H -0.050179 0.475999 0.285161 0.073 Uiso 0.480(6) 1 calc GR . P A 2
B1 B 0.4880(2) 0.73414(18) 0.79292(17) 0.0194(5) Uani 1 1 d . . . . .
F1 F 0.54498(14) 1.05734(11) 0.70569(12) 0.0451(5) Uani 1 1 d . . . . .
F2 F 0.4934(2) 1.03103(15) 0.57899(13) 0.0768(8) Uani 1 1 d . . . . .
F3 F 0.39191(15) 1.08369(12) 0.65545(16) 0.0613(6) Uani 1 1 d . . . . .
F4 F 0.08933(12) 0.73915(12) 0.63865(11) 0.0405(4) Uani 1 1 d . . . . .
F5 F 0.16255(16) 0.69865(18) 0.53819(14) 0.0716(7) Uani 1 1 d . . . . .
F6 F 0.10720(15) 0.82632(17) 0.54331(14) 0.0649(7) Uani 1 1 d . . . . .
F7 F 0.43280(19) 0.48171(16) 0.55829(12) 0.0697(7) Uani 1 1 d . . . . .
F8 F 0.3597(3) 0.36218(14) 0.59796(13) 0.0748(8) Uani 1 1 d . . . . .
F9 F 0.26661(19) 0.4598(2) 0.56068(14) 0.0885(10) Uani 1 1 d . . . . .
F10 F 0.39231(17) 0.45384(14) 0.96508(11) 0.0578(6) Uani 1 1 d . . . . .
F11 F 0.3244(3) 0.34503(14) 0.88200(15) 0.0969(11) Uani 1 1 d . . . . .
F12 F 0.23320(18) 0.4435(2) 0.90889(18) 0.1043(12) Uani 1 1 d . . . . .
F13 F 0.22232(12) 0.80704(11) 1.06798(9) 0.0312(3) Uani 1 1 d . . . . .
F14 F 0.17569(13) 0.85064(13) 0.95017(11) 0.0436(4) Uani 1 1 d . . . . .
F15 F 0.18016(13) 0.71102(12) 0.96407(11) 0.0416(4) Uani 1 1 d . . . . .
F16 F 0.70330(14) 0.85949(12) 1.09230(12) 0.0451(5) Uani 1 1 d . . . . .
F17 F 0.59395(15) 0.92788(17) 1.14872(12) 0.0626(7) Uani 1 1 d . . . . .
F18 F 0.66870(14) 0.98347(11) 1.05179(12) 0.0437(4) Uani 1 1 d . . . . .
F19 F 0.82529(15) 0.63138(16) 0.94499(12) 0.0562(6) Uani 1 1 d . . . . .
F20 F 0.95501(13) 0.71169(12) 0.90550(11) 0.0411(4) Uani 1 1 d . . . . .
F21 F 0.8984(2) 0.58323(14) 0.84595(13) 0.0696(7) Uani 1 1 d . . . . .
F22 F 0.88159(13) 0.84163(12) 0.62499(10) 0.0397(4) Uani 1 1 d . . . . .
F23 F 0.80751(19) 0.71398(12) 0.56814(11) 0.0539(6) Uani 1 1 d . . . . .
F24 F 0.71930(13) 0.82414(14) 0.56777(11) 0.0441(5) Uani 1 1 d . . . . .
N1 N 0.14149(15) 0.69900(13) 0.24409(12) 0.0180(4) Uani 1 1 d . . . . .
N2 N 0.06311(15) 0.84893(12) 0.22798(12) 0.0164(4) Uani 1 1 d . . . . .
N3 N 0.29308(17) 0.79005(14) 0.39924(13) 0.0234(4) Uani 1 1 d . . . . .
Pd1 Pd 0.17769(2) 0.82273(2) 0.31788(2) 0.01712(6) Uani 1 1 d . . . . .

loop_
_atom_site_aniso_label
_atom_site_aniso_U_11
_atom_site_aniso_U_22
_atom_site_aniso_U_33
_atom_site_aniso_U_23
_atom_site_aniso_U_13
_atom_site_aniso_U_12
C1 0.0294(13) 0.0209(12) 0.0237(13) -0.0031(10) -0.0036(10) 0.0063(10)
C2 0.0261(12) 0.0144(11) 0.0192(12) -0.0003(9) -0.0002(9) 0.0042(9)
C3 0.058(2) 0.0184(13) 0.0464(18) 0.0072(12) 0.0316(15) 0.0093(13)
C4 0.080(2) 0.0179(13) 0.0277(15) 0.0066(11) 0.0135(15) 0.0064(14)
C5 0.0495(18) 0.0174(13) 0.0463(18) 0.0074(12) -0.0230(15) 0.0012(12)
C6 0.0232(14) 0.0255(14) 0.076(2) 0.0144(15) -0.0114(14) 0.0046(11)
C7 0.0238(13) 0.0202(12) 0.0402(16) 0.0080(11) 0.0007(11) 0.0054(10)
C8 0.038(3) 0.035(3) 0.033(3) 0.001(2) 0.004(2) 0.000(2)
C9 0.123(5) 0.037(2) 0.232(8) 0.069(4) 0.149(6) 0.045(3)
C10 0.025(3) 0.026(3) 0.060(4) -0.001(3) 0.005(3) -0.001(2)
C11 0.0430(18) 0.0257(15) 0.083(3) -0.0027(16) 0.0334(18) -0.0020(13)
C12 0.0287(14) 0.0283(14) 0.070(2) 0.0215(15) 0.0224(15) 0.0149(12)
C13 0.0351(16) 0.0466(19) 0.059(2) 0.0164(16) 0.0132(15) 0.0087(14)
C14 0.0324(13) 0.0172(11) 0.0196(12) -0.0002(9) 0.0019(10) 0.0037(10)
C15 0.0173(11) 0.0160(11) 0.0200(12) 0.0018(9) 0.0068(9) 0.0010(9)
C16 0.0154(10) 0.0177(11) 0.0188(11) 0.0012(9) 0.0048(9) 0.0016(9)
C17 0.0205(11) 0.0198(11) 0.0220(12) 0.0003(9) 0.0012(9) 0.0028(9)
C18 0.0163(10) 0.0154(10) 0.0183(11) -0.0016(9) -0.0005(9) 0.0030(9)
C19 0.0173(11) 0.0179(11) 0.0196(11) 0.0010(9) -0.0012(9) 0.0021(9)
C20 0.0274(13) 0.0193(12) 0.0252(13) 0.0030(10) 0.0011(10) 0.0055(10)
C21 0.0309(14) 0.0237(13) 0.0347(15) -0.0019(11) 0.0038(11) 0.0138(11)
C22 0.0250(13) 0.0291(13) 0.0308(14) -0.0024(11) 0.0093(11) 0.0094(11)
C23 0.0205(11) 0.0208(12) 0.0228(12) -0.0014(9) 0.0045(9) 0.0021(9)
C24 0.0204(12) 0.0274(13) 0.0286(14) 0.0038(11) 0.0051(10) 0.0014(10)
C25 0.0211(11) 0.0174(11) 0.0209(12) 0.0025(9) 0.0044(9) 0.0012(9)
C26 0.0319(14) 0.0261(13) 0.0289(14) 0.0088(11) 0.0080(11) 0.0025(11)
C27 0.0507(19) 0.0397(17) 0.0331(16) -0.0035(13) 0.0143(14) -0.0173(15)
C28 0.0244(12) 0.0252(13) 0.0249(13) 0.0022(10) 0.0098(10) 0.0027(10)
C29 0.0333(14) 0.0394(16) 0.0236(14) 0.0022(11) 0.0076(11) 0.0055(12)
C30 0.0348(15) 0.0380(15) 0.0203(13) 0.0026(11) 0.0031(11) 0.0129(12)
C31 0.051(2) 0.097(3) 0.0298(17) 0.0133(18) 0.0022(15) 0.047(2)
C32 0.0185(11) 0.0241(12) 0.0188(12) -0.0020(9) 0.0056(9) 0.0044(9)
C33 0.0184(11) 0.0238(12) 0.0218(12) -0.0007(10) 0.0048(9) 0.0032(9)
C34 0.0238(12) 0.0235(12) 0.0228(12) 0.0003(10) 0.0075(10) 0.0090(10)
C35 0.0241(12) 0.0311(13) 0.0215(12) 0.0006(10) 0.0044(10) 0.0115(10)
C36 0.0173(11) 0.0344(14) 0.0218(13) -0.0034(10) 0.0035(10) 0.0048(10)
C37 0.0208(12) 0.0262(13) 0.0222(12) -0.0020(10) 0.0053(10) 0.0012(10)
C38 0.0298(14) 0.0286(14) 0.0318(14) 0.0072(11) 0.0062(11) 0.0090(11)
C39 0.0237(13) 0.0520(18) 0.0291(15) -0.0026(13) -0.0021(11) 0.0015(13)
C40 0.0136(10) 0.0224(12) 0.0225(12) -0.0002(9) 0.0025(9) 0.0005(9)
C41 0.0187(11) 0.0246(12) 0.0222(12) 0.0029(10) 0.0052(9) 0.0020(9)
C42 0.0166(11) 0.0251(12) 0.0268(13) -0.0025(10) 0.0035(10) 0.0030(9)
C43 0.0180(11) 0.0222(12) 0.0281(13) -0.0002(10) 0.0037(10) -0.0025(9)
C44 0.0185(11) 0.0245(12) 0.0267(13) 0.0040(10) 0.0036(10) -0.0005(10)
C45 0.0196(11) 0.0256(12) 0.0217(12) -0.0003(10) 0.0037(9) -0.0005(10)
C46 0.0265(13) 0.0279(13) 0.0278(14) -0.0032(11) 0.0054(11) -0.0008(11)
C47 0.0313(14) 0.0284(14) 0.0290(14) 0.0026(11) 0.0032(11) -0.0077(11)
C48 0.0207(11) 0.0183(11) 0.0198(12) 0.0036(9) 0.0053(9) 0.0019(9)
C49 0.0189(11) 0.0213(12) 0.0222(12) 0.0019(9) 0.0034(9) 0.0014(9)
C50 0.0188(11) 0.0226(12) 0.0242(12) 0.0034(10) 0.0065(10) 0.0035(9)
C51 0.0250(12) 0.0236(12) 0.0213(12) 0.0006(10) 0.0072(10) 0.0057(10)
C52 0.0212(12) 0.0203(11) 0.0212(12) 0.0008(9) 0.0035(10) 0.0003(9)
C53 0.0192(11) 0.0219(12) 0.0240(12) 0.0034(10) 0.0062(10) 0.0010(9)
C54 0.0213(12) 0.0323(14) 0.0252(13) 0.0030(11) 0.0057(10) 0.0065(10)
C55 0.0244(13) 0.0319(14) 0.0230(13) -0.0033(11) 0.0051(10) -0.0011(11)
C56 0.0193(11) 0.0161(11) 0.0184(11) -0.0010(9) 0.0033(9) -0.0001(9)
C57 0.0231(12) 0.0155(11) 0.0177(11) 0.0012(9) 0.0039(9) -0.0004(9)
C58 0.0236(12) 0.0156(11) 0.0197(12) -0.0006(9) 0.0001(9) 0.0028(9)
C59 0.0173(11) 0.0195(11) 0.0230(12) 0.0003(9) 0.0031(9) 0.0021(9)
C60 0.0200(11) 0.0165(11) 0.0192(12) -0.0006(9) 0.0026(9) 0.0010(9)
C61 0.0187(11) 0.0179(11) 0.0198(12) 0.0008(9) 0.0022(9) 0.0018(9)
C62 0.0289(13) 0.0236(12) 0.0234(13) 0.0014(10) 0.0007(10) 0.0069(10)
C63 0.0232(12) 0.0251(12) 0.0220(12) 0.0024(10) 0.0055(10) 0.0047(10)
C64 0.041(3) 0.039(3) 0.025(3) 0.001(2) 0.008(3) 0.005(3)
C65 0.123(5) 0.037(2) 0.232(8) 0.069(4) 0.149(6) 0.045(3)
C66 0.057(5) 0.066(7) 0.041(4) 0.032(4) 0.039(4) 0.025(4)
B1 0.0179(12) 0.0201(13) 0.0191(13) 0.0006(10) 0.0035(10) -0.0014(10)
F1 0.0381(10) 0.0269(9) 0.0642(13) 0.0111(8) -0.0079(9) -0.0023(7)
F2 0.127(2) 0.0534(13) 0.0448(12) 0.0029(10) 0.0390(14) -0.0267(14)
F3 0.0365(10) 0.0274(9) 0.120(2) 0.0127(11) 0.0024(11) 0.0117(8)
F4 0.0200(8) 0.0506(11) 0.0473(11) 0.0048(8) 0.0011(7) -0.0021(7)
F5 0.0392(11) 0.0969(18) 0.0634(14) -0.0509(13) -0.0021(10) -0.0084(11)
F6 0.0318(10) 0.0932(17) 0.0615(14) 0.0348(13) -0.0191(9) -0.0035(10)
F7 0.0775(15) 0.0815(16) 0.0390(11) -0.0252(11) 0.0343(11) -0.0368(13)
F8 0.150(2) 0.0334(11) 0.0412(12) -0.0098(9) 0.0236(14) 0.0103(13)
F9 0.0557(13) 0.158(3) 0.0466(13) -0.0505(15) -0.0222(11) 0.0511(16)
F10 0.0663(13) 0.0627(13) 0.0308(10) 0.0169(9) -0.0057(9) -0.0267(11)
F11 0.205(3) 0.0315(11) 0.0502(14) 0.0066(10) 0.0424(17) -0.0188(15)
F12 0.0394(12) 0.193(3) 0.103(2) 0.108(2) 0.0361(13) 0.0294(16)
F13 0.0258(8) 0.0430(9) 0.0283(8) 0.0020(7) 0.0127(6) 0.0091(7)
F14 0.0242(8) 0.0650(12) 0.0485(11) 0.0243(9) 0.0085(7) 0.0191(8)
F15 0.0261(8) 0.0432(10) 0.0528(11) -0.0126(8) 0.0175(8) -0.0078(7)
F16 0.0388(10) 0.0403(10) 0.0495(11) -0.0023(8) -0.0183(8) 0.0099(8)
F17 0.0357(10) 0.1072(18) 0.0333(10) -0.0342(11) 0.0123(8) -0.0184(11)
F18 0.0397(10) 0.0317(9) 0.0512(11) 0.0036(8) -0.0057(8) -0.0101(8)
F19 0.0345(10) 0.0949(16) 0.0432(11) 0.0430(11) 0.0038(8) 0.0107(10)
F20 0.0279(8) 0.0461(10) 0.0444(10) 0.0126(8) -0.0100(7) 0.0008(7)
F21 0.1082(18) 0.0511(12) 0.0472(12) -0.0173(10) -0.0332(12) 0.0558(13)
F22 0.0318(9) 0.0520(11) 0.0318(9) 0.0107(8) 0.0082(7) -0.0103(8)
F23 0.1058(17) 0.0308(9) 0.0337(10) 0.0013(8) 0.0384(11) 0.0132(10)
F24 0.0324(9) 0.0749(13) 0.0330(9) 0.0301(9) 0.0117(7) 0.0182(9)
N1 0.0180(9) 0.0145(9) 0.0222(10) 0.0019(8) 0.0051(8) 0.0025(7)
N2 0.0164(9) 0.0152(9) 0.0183(10) 0.0021(7) 0.0045(8) 0.0025(7)
N3 0.0274(11) 0.0216(10) 0.0213(11) -0.0004(8) 0.0011(9) 0.0069(9)
Pd1 0.01792(9) 0.01534(9) 0.01756(9) 0.00040(6) 0.00069(6) 0.00314(6)

loop_
_atom_type_symbol
_atom_type_description
_atom_type_scat_dispersion_real
_atom_type_scat_dispersion_imag
_atom_type_scat_source
C C 0.0033 0.0016 'International Tables Vol C Tables 4.2.6.8 and 6.1.1.4'
H H 0.0000 0.0000 'International Tables Vol C Tables 4.2.6.8 and 6.1.1.4'
B B 0.0013 0.0007 'International Tables Vol C Tables 4.2.6.8 and 6.1.1.4'
F F 0.0171 0.0103 'International Tables Vol C Tables 4.2.6.8 and 6.1.1.4'
N N 0.0061 0.0033 'International Tables Vol C Tables 4.2.6.8 and 6.1.1.4'
Pd Pd -0.9988 1.0072 'International Tables Vol C Tables 4.2.6.8 and 6.1.1.4'

loop_
_geom_angle_atom_site_label_1
_geom_angle_atom_site_label_2
_geom_angle_atom_site_label_3
_geom_angle
_geom_angle_site_symmetry_1
_geom_angle_site_symmetry_3
_geom_angle_publ_flag
C3 C2 N1 117.8(2) . . ?
C7 C2 C3 122.3(2) . . ?
C7 C2 N1 119.5(2) . . ?
C2 C3 C9 120.9(3) . . ?
C2 C3 C65 120.9(3) . . ?
C4 C3 C2 117.4(3) . . ?
C4 C3 C9 121.8(3) . . ?
C4 C3 C65 121.8(3) . . ?
C5 C4 C3 121.3(3) . . ?
C4 C5 C6 120.0(3) . . ?
C5 C6 C7 121.6(3) . . ?
C2 C7 C6 117.4(3) . . ?
C2 C7 C12 122.9(2) . . ?
C6 C7 C12 119.7(3) . . ?
C3 C9 C10 111.7(4) . . ?
C8 C9 C3 128.0(8) . . ?
C8 C9 C10 111.2(4) . . ?
C7 C12 C11 111.4(3) . . ?
C7 C12 C13 110.8(3) . . ?
C11 C12 C13 111.0(2) . . ?
C14 C15 C16 119.9(2) . . ?
N1 C15 C14 125.1(2) . . ?
N1 C15 C16 114.9(2) . . ?
C17 C16 C15 118.5(2) . . ?
N2 C16 C15 116.6(2) . . ?
N2 C16 C17 124.9(2) . . ?
C19 C18 N2 120.7(2) . . ?
C23 C18 C19 123.1(2) . . ?
C23 C18 N2 116.2(2) . . ?
C18 C19 C25 122.0(2) . . ?
C20 C19 C18 116.8(2) . . ?
C20 C19 C25 121.2(2) . . ?
C21 C20 C19 121.3(2) . . ?
C22 C21 C20 120.4(2) . . ?
C21 C22 C23 121.1(2) . . ?
C18 C23 C28 121.9(2) . . ?
C22 C23 C18 117.1(2) . . ?
C22 C23 C28 121.0(2) . . ?
C19 C25 C24 111.9(2) . . ?
C19 C25 C26 113.3(2) . . ?
C26 C25 C24 109.2(2) . . ?
C23 C28 C27 111.1(2) . . ?
C23 C28 C29 113.1(2) . . ?
C27 C28 C29 110.4(2) . . ?
N3 C30 C31 179.8(3) . . ?
C33 C32 B1 120.7(2) . . ?
C37 C32 C33 115.4(2) . . ?
C37 C32 B1 123.8(2) . . ?
C34 C33 C32 122.4(2) . . ?
C33 C34 C35 120.9(2) . . ?
C33 C34 C38 120.5(2) . . ?
C35 C34 C38 118.6(2) . . ?
C36 C35 C34 117.9(2) . . ?
C35 C36 C37 121.2(2) . . ?
C35 C36 C39 120.9(2) . . ?
C37 C36 C39 117.9(2) . . ?
C36 C37 C32 122.1(2) . . ?
F1 C38 C34 113.3(2) . . ?
F1 C38 F3 105.1(2) . . ?
F2 C38 C34 112.3(2) . . ?
F2 C38 F1 105.8(2) . . ?
F2 C38 F3 107.5(3) . . ?
F3 C38 C34 112.4(2) . . ?
F4 C39 C36 112.5(2) . . ?
F4 C39 F5 105.1(3) . . ?
F5 C39 C36 110.8(2) . . ?
F6 C39 C36 113.5(3) . . ?
F6 C39 F4 107.0(2) . . ?
F6 C39 F5 107.5(3) . . ?
C41 C40 B1 119.5(2) . . ?
C45 C40 C41 116.0(2) . . ?
C45 C40 B1 124.4(2) . . ?
C42 C41 C40 122.4(2) . . ?
C41 C42 C46 119.5(2) . . ?
C43 C42 C41 120.6(2) . . ?
C43 C42 C46 119.9(2) . . ?
C44 C43 C42 118.0(2) . . ?
C43 C44 C45 121.3(2) . . ?
C43 C44 C47 119.3(2) . . ?
C45 C44 C47 119.4(2) . . ?
C44 C45 C40 121.6(2) . . ?
F7 C46 C42 113.3(2) . . ?
F7 C46 F8 105.5(3) . . ?
F7 C46 F9 106.9(3) . . ?
F8 C46 C42 112.8(2) . . ?
F9 C46 C42 112.6(2) . . ?
F9 C46 F8 105.1(3) . . ?
F10 C47 C44 114.2(2) . . ?
F10 C47 F11 105.5(3) . . ?
F10 C47 F12 106.2(3) . . ?
F11 C47 C44 113.4(2) . . ?
F12 C47 C44 111.7(2) . . ?
F12 C47 F11 105.1(3) . . ?
C49 C48 B1 117.4(2) . . ?
C53 C48 C49 115.6(2) . . ?
C53 C48 B1 127.0(2) . . ?
C50 C49 C48 122.6(2) . . ?
C49 C50 C51 121.0(2) . . ?
C49 C50 C54 118.4(2) . . ?
C51 C50 C54 120.6(2) . . ?
C52 C51 C50 117.5(2) . . ?
C51 C52 C53 121.4(2) . . ?
C51 C52 C55 119.5(2) . . ?
C53 C52 C55 119.1(2) . . ?
C52 C53 C48 121.8(2) . . ?
F13 C54 C50 113.2(2) . . ?
F13 C54 F15 105.9(2) . . ?
F14 C54 C50 113.3(2) . . ?
F14 C54 F13 105.7(2) . . ?
F14 C54 F15 106.4(2) . . ?
F15 C54 C50 111.8(2) . . ?
F16 C55 C52 112.1(2) . . ?
F17 C55 C52 113.2(2) . . ?
F17 C55 F16 106.9(2) . . ?
F17 C55 F18 106.9(2) . . ?
F18 C55 C52 112.2(2) . . ?
F18 C55 F16 104.9(2) . . ?
C57 C56 C61 115.7(2) . . ?
C57 C56 B1 120.5(2) . . ?
C61 C56 B1 123.4(2) . . ?
C58 C57 C56 122.1(2) . . ?
C57 C58 C59 121.0(2) . . ?
C57 C58 C62 121.0(2) . . ?
C59 C58 C62 118.0(2) . . ?
C60 C59 C58 118.1(2) . . ?
C59 C60 C61 120.5(2) . . ?
C59 C60 C63 118.6(2) . . ?
C61 C60 C63 120.9(2) . . ?
C60 C61 C56 122.5(2) . . ?
F19 C62 C58 114.0(2) . . ?
F19 C62 F20 104.5(2) . . ?
F19 C62 F21 108.1(2) . . ?
F20 C62 C58 112.2(2) . . ?
F21 C62 C58 112.8(2) . . ?
F21 C62 F20 104.3(2) . . ?
F22 C63 C60 112.9(2) . . ?
F22 C63 F23 105.9(2) . . ?
F22 C63 F24 105.5(2) . . ?
F23 C63 C60 111.9(2) . . ?
F23 C63 F24 106.9(2) . . ?
F24 C63 C60 113.2(2) . . ?
C3 C65 C64 100.0(5) . . ?
C66 C65 C3 125.6(8) . . ?
C66 C65 C64 111.4(5) . . ?
C32 B1 C40 110.24(19) . . ?
C48 B1 C32 104.85(19) . . ?
C48 B1 C40 110.70(19) . . ?
C48 B1 C56 114.86(19) . . ?
C56 B1 C32 111.90(19) . . ?
C56 B1 C40 104.38(19) . . ?
C2 N1 Pd1 121.98(15) . . ?
C15 N1 C2 123.9(2) . . ?
C15 N1 Pd1 114.14(15) . . ?
C16 N2 C18 119.38(19) . . ?
C16 N2 Pd1 116.05(16) . . ?
C18 N2 Pd1 124.38(15) . . ?
C30 N3 Pd1 174.1(2) . . ?
C1 Pd1 N1 174.11(9) . . ?
C1 Pd1 N2 96.22(9) . . ?
N2 Pd1 N1 77.89(8) . . ?
N3 Pd1 C1 87.89(9) . . ?
N3 Pd1 N1 98.00(8) . . ?
N3 Pd1 N2 175.32(8) . . ?

loop_
_geom_bond_atom_site_label_1
_geom_bond_atom_site_label_2
_geom_bond_distance
_geom_bond_site_symmetry_2
_geom_bond_publ_flag
C1 Pd1 2.026(2) . ?
C2 C3 1.405(4) . ?
C2 C7 1.384(4) . ?
C2 N1 1.441(3) . ?
C3 C4 1.391(4) . ?
C3 C9 1.504(6) . ?
C3 C65 1.504(6) . ?
C4 C5 1.368(5) . ?
C5 C6 1.372(5) . ?
C6 C7 1.392(4) . ?
C7 C12 1.517(4) . ?
C8 C9 1.315(8) . ?
C9 C10 1.722(8) . ?
C11 C12 1.524(5) . ?
C12 C13 1.525(5) . ?
C14 C15 1.496(3) . ?
C15 C16 1.502(3) . ?
C15 N1 1.278(3) . ?
C16 C17 1.493(3) . ?
C16 N2 1.292(3) . ?
C18 C19 1.406(3) . ?
C18 C23 1.399(3) . ?
C18 N2 1.447(3) . ?
C19 C20 1.393(3) . ?
C19 C25 1.522(3) . ?
C20 C21 1.383(4) . ?
C21 C22 1.378(4) . ?
C22 C23 1.396(4) . ?
C23 C28 1.516(3) . ?
C24 C25 1.534(3) . ?
C25 C26 1.528(3) . ?
C27 C28 1.525(4) . ?
C28 C29 1.525(4) . ?
C30 C31 1.460(4) . ?
C30 N3 1.128(3) . ?
C32 C33 1.412(3) . ?
C32 C37 1.399(3) . ?
C32 B1 1.639(4) . ?
C33 C34 1.383(4) . ?
C34 C35 1.390(4) . ?
C34 C38 1.501(4) . ?
C35 C36 1.382(4) . ?
C36 C37 1.395(4) . ?
C36 C39 1.499(4) . ?
C38 F1 1.330(3) . ?
C38 F2 1.320(3) . ?
C38 F3 1.330(3) . ?
C39 F4 1.334(3) . ?
C39 F5 1.345(4) . ?
C39 F6 1.322(4) . ?
C40 C41 1.400(3) . ?
C40 C45 1.399(3) . ?
C40 B1 1.647(3) . ?
C41 C42 1.388(3) . ?
C42 C43 1.387(4) . ?
C42 C46 1.498(4) . ?
C43 C44 1.383(4) . ?
C44 C45 1.393(3) . ?
C44 C47 1.501(4) . ?
C46 F7 1.303(3) . ?
C46 F8 1.326(3) . ?
C46 F9 1.308(3) . ?
C47 F10 1.302(3) . ?
C47 F11 1.318(4) . ?
C47 F12 1.306(4) . ?
C48 C49 1.403(3) . ?
C48 C53 1.398(3) . ?
C48 B1 1.635(4) . ?
C49 C50 1.379(3) . ?
C50 C51 1.388(3) . ?
C50 C54 1.495(3) . ?
C51 C52 1.384(3) . ?
C52 C53 1.393(3) . ?
C52 C55 1.504(3) . ?
C54 F13 1.343(3) . ?
C54 F14 1.335(3) . ?
C54 F15 1.344(3) . ?
C55 F16 1.333(3) . ?
C55 F17 1.326(3) . ?
C55 F18 1.332(3) . ?
C56 C57 1.399(3) . ?
C56 C61 1.400(3) . ?
C56 B1 1.636(3) . ?
C57 C58 1.387(3) . ?
C58 C59 1.390(3) . ?
C58 C62 1.494(3) . ?
C59 C60 1.383(3) . ?
C60 C61 1.390(3) . ?
C60 C63 1.498(3) . ?
C62 F19 1.322(3) . ?
C62 F20 1.342(3) . ?
C62 F21 1.326(3) . ?
C63 F22 1.330(3) . ?
C63 F23 1.331(3) . ?
C63 F24 1.333(3) . ?
C64 C65 1.808(9) . ?
C65 C66 1.074(11) . ?
N1 Pd1 2.1313(19) . ?
N2 Pd1 2.0343(19) . ?
N3 Pd1 1.989(2) . ?

loop_
_geom_torsion_atom_site_label_1
_geom_torsion_atom_site_label_2
_geom_torsion_atom_site_label_3
_geom_torsion_atom_site_label_4
_geom_torsion
_geom_torsion_site_symmetry_1
_geom_torsion_site_symmetry_2
_geom_torsion_site_symmetry_3
_geom_torsion_site_symmetry_4
_geom_torsion_publ_flag
C2 C3 C4 C5 -1.3(5) . . . . ?
C2 C3 C9 C8 -91.4(7) . . . . ?
C2 C3 C9 C10 125.0(4) . . . . ?
C2 C3 C65 C64 -146.3(3) . . . . ?
C2 C3 C65 C66 88.1(7) . . . . ?
C2 C7 C12 C11 121.2(3) . . . . ?
C2 C7 C12 C13 -114.7(3) . . . . ?
C3 C2 C7 C6 -1.8(4) . . . . ?
C3 C2 C7 C12 177.2(3) . . . . ?
C3 C2 N1 C15 -92.7(3) . . . . ?
C3 C2 N1 Pd1 88.2(3) . . . . ?
C3 C4 C5 C6 -1.2(5) . . . . ?
C4 C3 C9 C8 89.5(6) . . . . ?
C4 C3 C9 C10 -54.1(8) . . . . ?
C4 C3 C65 C64 34.6(6) . . . . ?
C4 C3 C65 C66 -91.0(9) . . . . ?
C4 C5 C6 C7 2.3(5) . . . . ?
C5 C6 C7 C2 -0.8(5) . . . . ?
C5 C6 C7 C12 -179.9(3) . . . . ?
C6 C7 C12 C11 -59.8(4) . . . . ?
C6 C7 C12 C13 64.3(4) . . . . ?
C7 C2 C3 C4 2.9(4) . . . . ?
C7 C2 C3 C9 -176.3(5) . . . . ?
C7 C2 C3 C65 -176.3(5) . . . . ?
C7 C2 N1 C15 94.5(3) . . . . ?
C7 C2 N1 Pd1 -84.6(3) . . . . ?
C9 C3 C4 C5 177.8(5) . . . . ?
C14 C15 C16 C17 4.3(3) . . . . ?
C14 C15 C16 N2 -178.6(2) . . . . ?
C14 C15 N1 C2 -3.6(4) . . . . ?
C14 C15 N1 Pd1 175.56(18) . . . . ?
C15 C16 N2 C18 -173.60(19) . . . . ?
C15 C16 N2 Pd1 1.7(3) . . . . ?
C16 C15 N1 C2 174.0(2) . . . . ?
C16 C15 N1 Pd1 -6.9(2) . . . . ?
C17 C16 N2 C18 3.3(3) . . . . ?
C17 C16 N2 Pd1 178.57(17) . . . . ?
C18 C19 C20 C21 -0.2(4) . . . . ?
C18 C19 C25 C24 -70.0(3) . . . . ?
C18 C19 C25 C26 166.0(2) . . . . ?
C18 C23 C28 C27 -91.5(3) . . . . ?
C18 C23 C28 C29 143.7(2) . . . . ?
C19 C18 C23 C22 4.1(4) . . . . ?
C19 C18 C23 C28 -177.2(2) . . . . ?
C19 C18 N2 C16 -80.4(3) . . . . ?
C19 C18 N2 Pd1 104.8(2) . . . . ?
C19 C20 C21 C22 2.1(4) . . . . ?
C20 C19 C25 C24 110.4(3) . . . . ?
C20 C19 C25 C26 -13.6(3) . . . . ?
C20 C21 C22 C23 -0.8(4) . . . . ?
C21 C22 C23 C18 -2.2(4) . . . . ?
C21 C22 C23 C28 179.1(2) . . . . ?
C22 C23 C28 C27 87.1(3) . . . . ?
C22 C23 C28 C29 -37.7(3) . . . . ?
C23 C18 C19 C20 -2.9(3) . . . . ?
C23 C18 C19 C25 177.4(2) . . . . ?
C23 C18 N2 C16 100.8(3) . . . . ?
C23 C18 N2 Pd1 -74.1(2) . . . . ?
C25 C19 C20 C21 179.4(2) . . . . ?
C32 C33 C34 C35 1.2(4) . . . . ?
C32 C33 C34 C38 -178.1(2) . . . . ?
C33 C32 C37 C36 2.3(4) . . . . ?
C33 C32 B1 C40 -167.4(2) . . . . ?
C33 C32 B1 C48 73.4(3) . . . . ?
C33 C32 B1 C56 -51.7(3) . . . . ?
C33 C34 C35 C36 1.8(4) . . . . ?
C33 C34 C38 F1 -12.5(4) . . . . ?
C33 C34 C38 F2 107.3(3) . . . . ?
C33 C34 C38 F3 -131.4(3) . . . . ?
C34 C35 C36 C37 -2.7(4) . . . . ?
C34 C35 C36 C39 178.7(2) . . . . ?
C35 C34 C38 F1 168.1(2) . . . . ?
C35 C34 C38 F2 -72.1(3) . . . . ?
C35 C34 C38 F3 49.2(3) . . . . ?
C35 C36 C37 C32 0.6(4) . . . . ?
C35 C36 C39 F4 -127.1(3) . . . . ?
C35 C36 C39 F5 115.5(3) . . . . ?
C35 C36 C39 F6 -5.5(4) . . . . ?
C37 C32 C33 C34 -3.2(4) . . . . ?
C37 C32 B1 C40 17.3(3) . . . . ?
C37 C32 B1 C48 -101.9(3) . . . . ?
C37 C32 B1 C56 133.0(2) . . . . ?
C37 C36 C39 F4 54.2(3) . . . . ?
C37 C36 C39 F5 -63.1(3) . . . . ?
C37 C36 C39 F6 175.8(2) . . . . ?
C38 C34 C35 C36 -178.8(2) . . . . ?
C39 C36 C37 C32 179.3(2) . . . . ?
C40 C41 C42 C43 -1.0(4) . . . . ?
C40 C41 C42 C46 177.0(2) . . . . ?
C41 C40 C45 C44 -2.1(4) . . . . ?
C41 C40 B1 C32 52.5(3) . . . . ?
C41 C40 B1 C48 168.0(2) . . . . ?
C41 C40 B1 C56 -67.8(3) . . . . ?
C41 C42 C43 C44 -0.8(4) . . . . ?
C41 C42 C46 F7 34.7(4) . . . . ?
C41 C42 C46 F8 154.5(3) . . . . ?
C41 C42 C46 F9 -86.7(3) . . . . ?
C42 C43 C44 C45 1.1(4) . . . . ?
C42 C43 C44 C47 178.7(2) . . . . ?
C43 C42 C46 F7 -147.2(3) . . . . ?
C43 C42 C46 F8 -27.4(4) . . . . ?
C43 C42 C46 F9 91.4(3) . . . . ?
C43 C44 C45 C40 0.4(4) . . . . ?
C43 C44 C47 F10 144.8(3) . . . . ?
C43 C44 C47 F11 24.0(4) . . . . ?
C43 C44 C47 F12 -94.6(3) . . . . ?
C45 C40 C41 C42 2.4(4) . . . . ?
C45 C40 B1 C32 -130.1(2) . . . . ?
C45 C40 B1 C48 -14.5(3) . . . . ?
C45 C40 B1 C56 109.6(3) . . . . ?
C45 C44 C47 F10 -37.5(4) . . . . ?
C45 C44 C47 F11 -158.4(3) . . . . ?
C45 C44 C47 F12 83.1(3) . . . . ?
C46 C42 C43 C44 -178.9(2) . . . . ?
C47 C44 C45 C40 -177.2(2) . . . . ?
C48 C49 C50 C51 1.0(4) . . . . ?
C48 C49 C50 C54 -179.5(2) . . . . ?
C49 C48 C53 C52 0.8(4) . . . . ?
C49 C48 B1 C32 61.9(3) . . . . ?
C49 C48 B1 C40 -57.0(3) . . . . ?
C49 C48 B1 C56 -174.9(2) . . . . ?
C49 C50 C51 C52 -0.3(4) . . . . ?
C49 C50 C54 F13 162.4(2) . . . . ?
C49 C50 C54 F14 -77.3(3) . . . . ?
C49 C50 C54 F15 42.8(3) . . . . ?
C50 C51 C52 C53 0.0(4) . . . . ?
C50 C51 C52 C55 179.7(2) . . . . ?
C51 C50 C54 F13 -18.1(3) . . . . ?
C51 C50 C54 F14 102.3(3) . . . . ?
C51 C50 C54 F15 -137.6(2) . . . . ?
C51 C52 C53 C48 -0.2(4) . . . . ?
C51 C52 C55 F16 129.4(3) . . . . ?
C51 C52 C55 F17 8.4(4) . . . . ?
C51 C52 C55 F18 -112.8(3) . . . . ?
C53 C48 C49 C50 -1.2(4) . . . . ?
C53 C48 B1 C32 -115.5(3) . . . . ?
C53 C48 B1 C40 125.6(2) . . . . ?
C53 C48 B1 C56 7.7(3) . . . . ?
C53 C52 C55 F16 -50.8(3) . . . . ?
C53 C52 C55 F17 -171.9(2) . . . . ?
C53 C52 C55 F18 67.0(3) . . . . ?
C54 C50 C51 C52 -179.9(2) . . . . ?
C55 C52 C53 C48 -180.0(2) . . . . ?
C56 C57 C58 C59 -0.7(4) . . . . ?
C56 C57 C58 C62 -179.8(2) . . . . ?
C57 C56 C61 C60 -1.2(3) . . . . ?
C57 C56 B1 C32 172.8(2) . . . . ?
C57 C56 B1 C40 -67.9(3) . . . . ?
C57 C56 B1 C48 53.5(3) . . . . ?
C57 C58 C59 C60 -1.0(3) . . . . ?
C57 C58 C62 F19 -3.6(3) . . . . ?
C57 C58 C62 F20 -122.2(2) . . . . ?
C57 C58 C62 F21 120.2(3) . . . . ?
C58 C59 C60 C61 1.6(3) . . . . ?
C58 C59 C60 C63 -176.3(2) . . . . ?
C59 C58 C62 F19 177.3(2) . . . . ?
C59 C58 C62 F20 58.7(3) . . . . ?
C59 C58 C62 F21 -58.8(3) . . . . ?
C59 C60 C61 C56 -0.5(4) . . . . ?
C59 C60 C63 F22 -54.0(3) . . . . ?
C59 C60 C63 F23 65.4(3) . . . . ?
C59 C60 C63 F24 -173.7(2) . . . . ?
C61 C56 C57 C58 1.8(3) . . . . ?
C61 C56 B1 C32 -14.7(3) . . . . ?
C61 C56 B1 C40 104.6(2) . . . . ?
C61 C56 B1 C48 -134.0(2) . . . . ?
C61 C60 C63 F22 128.0(2) . . . . ?
C61 C60 C63 F23 -112.6(3) . . . . ?
C61 C60 C63 F24 8.3(3) . . . . ?
C62 C58 C59 C60 178.0(2) . . . . ?
C63 C60 C61 C56 177.4(2) . . . . ?
C65 C3 C4 C5 177.8(5) . . . . ?
B1 C32 C33 C34 -178.9(2) . . . . ?
B1 C32 C37 C36 177.9(2) . . . . ?
B1 C40 C41 C42 -179.9(2) . . . . ?
B1 C40 C45 C44 -179.6(2) . . . . ?
B1 C48 C49 C50 -178.9(2) . . . . ?
B1 C48 C53 C52 178.3(2) . . . . ?
B1 C56 C57 C58 174.8(2) . . . . ?
B1 C56 C61 C60 -174.0(2) . . . . ?
N1 C2 C3 C4 -169.7(2) . . . . ?
N1 C2 C3 C9 11.1(6) . . . . ?
N1 C2 C3 C65 11.1(6) . . . . ?
N1 C2 C7 C6 170.7(2) . . . . ?
N1 C2 C7 C12 -10.3(4) . . . . ?
N1 C15 C16 C17 -173.4(2) . . . . ?
N1 C15 C16 N2 3.7(3) . . . . ?
N2 C18 C19 C20 178.3(2) . . . . ?
N2 C18 C19 C25 -1.3(3) . . . . ?
N2 C18 C23 C22 -177.1(2) . . . . ?
N2 C18 C23 C28 1.6(3) . . . . ?
